data_4302725
loop_
_publ_author_name
'Marc-Etienne Moret'
'Sebastian F. Keller'
'J. Chris Slootweg'
'Peter Chen'

_publ_section_title
;
Mononuclear Platinum(II) Complexes Incorporating \k2-Carboxylate Ligands:
Synthesis, Structure, and Reactivity
;
_journal_name_full 'Inorganic Chemistry'
_journal_page_first 6972
_journal_page_last 6978
_journal_paper_doi 10.1021/ic900677c
_journal_volume 48
_journal_year 2009
_chemical_formula_moiety 'C19 H31 O2 P Pt'
_chemical_formula_sum 'C19 H31 O2 P Pt'
_chemical_formula_weight 517.50
_chemical_name_systematic
;
  ?
;
_space_group_IT_number 14
_symmetry_cell_setting monoclinic
_symmetry_space_group_name_Hall '-P 2ybc'
_symmetry_space_group_name_H-M 'P 1 21/c 1'
_atom_sites_solution_hydrogens geom
_atom_sites_solution_primary direct
_atom_sites_solution_secondary difmap
_audit_creation_method SHELXL-97
_cell_angle_alpha 90.00
_cell_angle_beta 95.310(1)
_cell_angle_gamma 90.00
_cell_formula_units_Z 4
_cell_length_a 8.1056(1)
_cell_length_b 8.6165(2)
_cell_length_c 29.1594(6)
_cell_measurement_reflns_used 7675
_cell_measurement_temperature 220(2)
_cell_measurement_theta_max 27.49
_cell_measurement_theta_min 3.17
_cell_volume 2027.81(7)
_computing_cell_refinement 'HKL Scalepack (Otwinowski & Minor 1997)'
_computing_data_collection 'Kappa CCD'
_computing_data_reduction 'Denzo + Scalepak (Otwinowski & Minor, 1997)'
_computing_molecular_graphics 'ORTEP (Johnson,1976)'
_computing_publication_material SHELXL97
_computing_structure_refinement 'SHELXL97 (Sheldrick, 1997)'
_computing_structure_solution 'SIR97 (Altomare et Al., 1997)'
_diffrn_ambient_temperature 220(2)
_diffrn_measured_fraction_theta_full .995
_diffrn_measured_fraction_theta_max .995
_diffrn_measurement_device_type 'Kappa CCD'
_diffrn_measurement_method CCD
_diffrn_radiation_monochromator graphite
_diffrn_radiation_source 'fine-focus sealed tube'
_diffrn_radiation_type MoK\a
_diffrn_radiation_wavelength 0.7107
_diffrn_reflns_av_R_equivalents 0.0264
_diffrn_reflns_av_sigmaI/netI 0.0399
_diffrn_reflns_limit_h_max 10
_diffrn_reflns_limit_h_min -10
_diffrn_reflns_limit_k_max 11
_diffrn_reflns_limit_k_min -9
_diffrn_reflns_limit_l_max 37
_diffrn_reflns_limit_l_min -37
_diffrn_reflns_number 7647
_diffrn_reflns_theta_full 27.49
_diffrn_reflns_theta_max 27.49
_diffrn_reflns_theta_min 3.17
_exptl_absorpt_coefficient_mu 7.005
_exptl_absorpt_correction_type none
_exptl_crystal_colour colorless
_exptl_crystal_density_diffrn 1.695
_exptl_crystal_density_method 'not measured'
_exptl_crystal_description 'Cut fragment'
_exptl_crystal_F_000 1016
_exptl_crystal_size_max 0.15
_exptl_crystal_size_mid 0.14
_exptl_crystal_size_min 0.14
_refine_diff_density_max 1.810
_refine_diff_density_min -1.044
_refine_diff_density_rms .122
_refine_ls_extinction_coef 0.00319(17)
_refine_ls_extinction_expression Fc^*^=kFc[1+0.001xFc^2^\l^3^/sin(2\q)]^-1/4^
_refine_ls_extinction_method SHELXL97
_refine_ls_goodness_of_fit_ref 1.030
_refine_ls_hydrogen_treatment riding
_refine_ls_matrix_type full
_refine_ls_number_parameters 218
_refine_ls_number_reflns 4633
_refine_ls_number_restraints 0
_refine_ls_restrained_S_all 1.030
_refine_ls_R_factor_all 0.0510
_refine_ls_R_factor_gt 0.0342
_refine_ls_shift/su_max 0.007
_refine_ls_shift/su_mean 0.002
_refine_ls_structure_factor_coef Fsqd
_refine_ls_weighting_details 'calc w=1/[\s^2^(Fo^2^)+(0.0634P)^2^+1.1037P] where P=(Fo^2^+2Fc^2^)/3'
_refine_ls_weighting_scheme calc
_refine_ls_wR_factor_gt 0.0986
_refine_ls_wR_factor_ref 0.1106
_reflns_number_gt 3422
_reflns_number_total 4633
_reflns_threshold_expression >2sigma(I)
_cod_data_source_file ic900677c_si_002_1.cif
_cod_data_source_block moret11_ch_07
_cod_depositor_comments
;
The following automatic conversions were performed:
'_symmetry_cell_setting' value 'Monoclinic' changed to 'monoclinic'
according to '/home/saulius/struct/CIF-dictionaries/cif_core.dic'
dictionary named 'cif_core.dic' version 2.4.1 from 2010-06-29.

Automatic conversion script
Id: cif_fix_enum 1527 2010-12-29 10:47:43Z saulius 
;
_cod_original_sg_symbol_H-M 'P 21/c'
_cod_database_code 4302725

loop_
_symmetry_equiv_pos_as_xyz
'x, y, z'
'-x, y+1/2, -z+1/2'
'-x, -y, -z'
'x, -y-1/2, z-1/2'

loop_
_atom_site_label
_atom_site_type_symbol
_atom_site_fract_x
_atom_site_fract_y
_atom_site_fract_z
_atom_site_U_iso_or_equiv
_atom_site_adp_type
_atom_site_occupancy
_atom_site_calc_flag
_atom_site_refinement_flags
_atom_site_disorder_assembly
_atom_site_disorder_group
Pt1 Pt 0.039918(15) 0.250795(15) 0.115562(4) 0.02705(4) Uani 1 d . . .
P2 P 0.22309(10) 0.06613(11) 0.12359(3) 0.0292(2) Uani 1 d . . .
O8 O -0.1389(3) 0.4343(3) 0.09887(8) 0.0391(6) Uani 1 d . . .
O10 O -0.0520(4) 0.2986(4) 0.04248(9) 0.0496(8) Uani 1 d . . .
C3 C 0.2854(4) 0.0561(4) 0.18497(11) 0.0294(8) Uani 1 d . . .
C4 C 0.1993(4) 0.1606(4) 0.21005(11) 0.0279(8) Uani 1 d . . .
C5 C 0.0700(5) 0.2680(4) 0.18573(13) 0.0291(9) Uani 1 d . . .
C6 C -0.1003(5) 0.2310(5) 0.20211(15) 0.0436(12) Uani 1 d . . .
H6A H -0.1225 0.1208 0.1986 0.065 Uiso 1 calc R . .
H6B H -0.1851 0.2892 0.1838 0.065 Uiso 1 calc R . .
H6C H -0.1010 0.2596 0.2343 0.065 Uiso 1 calc R . .
C7 C 0.1116(5) 0.4393(5) 0.19609(12) 0.0454(10) Uani 1 d . . .
H7A H 0.1163 0.4570 0.2290 0.068 Uiso 1 calc R . .
H7B H 0.0266 0.5048 0.1805 0.068 Uiso 1 calc R . .
H7C H 0.2181 0.4642 0.1852 0.068 Uiso 1 calc R . .
C9 C -0.1411(4) 0.4065(4) 0.05638(12) 0.0365(9) Uani 1 d . . .
C11 C -0.2484(5) 0.4993(5) 0.02218(14) 0.0573(13) Uani 1 d . . .
H11A H -0.3298 0.5560 0.0379 0.086 Uiso 1 calc R . .
H11B H -0.3045 0.4303 -0.0004 0.086 Uiso 1 calc R . .
H11C H -0.1804 0.5720 0.0068 0.086 Uiso 1 calc R . .
C12 C 0.4000(4) -0.0447(5) 0.20781(12) 0.0436(11) Uani 1 d . . .
H12 H 0.4560 -0.1170 0.1908 0.052 Uiso 1 calc R . .
C13 C 0.4319(5) -0.0399(5) 0.25458(12) 0.0438(11) Uani 1 d . . .
H13 H 0.5077 -0.1100 0.2696 0.053 Uiso 1 calc R . .
C14 C 0.3532(4) 0.0676(5) 0.27970(12) 0.0412(10) Uani 1 d . . .
H14 H 0.3784 0.0736 0.3118 0.049 Uiso 1 calc R . .
C15 C 0.2364(4) 0.1676(5) 0.25782(11) 0.0358(9) Uani 1 d . . .
H15 H 0.1821 0.2403 0.2752 0.043 Uiso 1 calc R . .
C16 C 0.4124(5) 0.1197(5) 0.09519(13) 0.0481(11) Uani 1 d . . .
C17 C 0.4583(7) 0.2845(6) 0.1125(2) 0.0732(17) Uani 1 d . . .
H17A H 0.5586 0.3180 0.0997 0.110 Uiso 1 calc R . .
H17B H 0.4763 0.2840 0.1458 0.110 Uiso 1 calc R . .
H17C H 0.3687 0.3553 0.1028 0.110 Uiso 1 calc R . .
C18 C 0.5634(5) 0.0162(7) 0.10623(17) 0.0735(16) Uani 1 d . . .
H18A H 0.5350 -0.0902 0.0980 0.110 Uiso 1 calc R . .
H18B H 0.5984 0.0220 0.1389 0.110 Uiso 1 calc R . .
H18C H 0.6529 0.0509 0.0888 0.110 Uiso 1 calc R . .
C19 C 0.3687(5) 0.1238(7) 0.04317(14) 0.0724(16) Uani 1 d . . .
H19A H 0.4576 0.1734 0.0286 0.109 Uiso 1 calc R . .
H19B H 0.2669 0.1818 0.0362 0.109 Uiso 1 calc R . .
H19C H 0.3538 0.0186 0.0316 0.109 Uiso 1 calc R . .
C20 C 0.1320(5) -0.1273(5) 0.10568(12) 0.0431(10) Uani 1 d . . .
C21 C 0.0075(5) -0.1648(5) 0.13984(13) 0.0499(12) Uani 1 d . . .
H21A H -0.0676 -0.0779 0.1418 0.075 Uiso 1 calc R . .
H21B H 0.0656 -0.1841 0.1699 0.075 Uiso 1 calc R . .
H21C H -0.0550 -0.2565 0.1297 0.075 Uiso 1 calc R . .
C22 C 0.0359(7) -0.1117(6) 0.05785(14) 0.0697(15) Uani 1 d . . .
H22A H -0.0354 -0.2012 0.0520 0.105 Uiso 1 calc R . .
H22B H 0.1136 -0.1058 0.0345 0.105 Uiso 1 calc R . .
H22C H -0.0309 -0.0182 0.0569 0.105 Uiso 1 calc R . .
C23 C 0.2549(8) -0.2627(5) 0.1043(2) 0.0663(17) Uani 1 d . . .
H23A H 0.3059 -0.2829 0.1351 0.100 Uiso 1 calc R . .
H23B H 0.3400 -0.2359 0.0844 0.100 Uiso 1 calc R . .
H23C H 0.1965 -0.3547 0.0925 0.100 Uiso 1 calc R . .

loop_
_atom_site_aniso_label
_atom_site_aniso_U_11
_atom_site_aniso_U_22
_atom_site_aniso_U_33
_atom_site_aniso_U_23
_atom_site_aniso_U_13
_atom_site_aniso_U_12
Pt1 0.02851(8) 0.02618(9) 0.02623(8) 0.00357(5) 0.00134(6) 0.00225(5)
P2 0.0326(4) 0.0267(5) 0.0284(4) 0.0022(4) 0.0035(3) 0.0067(4)
O8 0.0413(12) 0.0343(14) 0.0412(13) 0.0083(12) 0.0006(10) 0.0111(12)
O10 0.0637(18) 0.0505(17) 0.0330(14) 0.0069(14) -0.0044(13) 0.0116(15)
C3 0.0275(15) 0.0260(18) 0.0343(16) 0.0061(15) 0.0007(13) 0.0018(14)
C4 0.0266(15) 0.0243(18) 0.0328(16) -0.0002(15) 0.0023(13) -0.0052(14)
C5 0.0332(18) 0.032(2) 0.0224(16) -0.0023(13) 0.0042(14) 0.0028(14)
C6 0.0352(19) 0.056(3) 0.042(2) 0.0059(17) 0.0135(17) 0.0090(17)
C7 0.062(2) 0.032(2) 0.041(2) -0.0064(18) -0.0033(17) 0.004(2)
C9 0.0389(18) 0.029(2) 0.0399(19) 0.0088(16) -0.0030(15) 0.0011(16)
C11 0.053(2) 0.061(3) 0.055(2) 0.026(2) -0.0154(19) 0.006(2)
C12 0.0340(17) 0.056(3) 0.0394(19) 0.0045(19) -0.0030(15) 0.0136(18)
C13 0.0375(18) 0.046(3) 0.046(2) 0.0136(19) -0.0061(16) 0.0096(18)
C14 0.0407(18) 0.047(2) 0.0338(18) 0.0083(18) -0.0068(15) -0.0102(19)
C15 0.0439(19) 0.032(2) 0.0314(17) -0.0027(16) 0.0043(15) 0.0015(17)
C16 0.0450(19) 0.052(3) 0.050(2) 0.009(2) 0.0200(17) 0.007(2)
C17 0.055(3) 0.059(3) 0.111(4) 0.003(3) 0.037(3) -0.008(2)
C18 0.048(2) 0.088(4) 0.087(3) 0.021(3) 0.023(2) 0.027(3)
C19 0.067(2) 0.098(4) 0.058(2) 0.023(3) 0.034(2) 0.023(3)
C20 0.064(2) 0.025(2) 0.040(2) -0.0027(16) 0.0046(18) 0.0038(18)
C21 0.060(2) 0.034(2) 0.055(2) -0.004(2) 0.002(2) 0.001(2)
C22 0.111(4) 0.047(3) 0.047(2) -0.008(2) -0.017(2) -0.003(3)
C23 0.083(4) 0.031(3) 0.085(4) -0.009(2) 0.010(3) 0.019(2)

loop_
_atom_type_symbol
_atom_type_description
_atom_type_scat_dispersion_real
_atom_type_scat_dispersion_imag
_atom_type_scat_source
C C .0033 .0016 'International Tables Vol C Tables 4.2.6.8 and 6.1.1.4'
H H .0000 .0000 'International Tables Vol C Tables 4.2.6.8 and 6.1.1.4'
O O .0106 .0060 'International Tables Vol C Tables 4.2.6.8 and 6.1.1.4'
P P .1023 .0942 'International Tables Vol C Tables 4.2.6.8 and 6.1.1.4'
Pt Pt -1.7033 8.3905 'International Tables Vol C Tables 4.2.6.8 and 6.1.1.4'

loop_
_geom_angle_atom_site_label_1
_geom_angle_atom_site_label_2
_geom_angle_atom_site_label_3
_geom_angle
_geom_angle_site_symmetry_1
_geom_angle_site_symmetry_3
_geom_angle_publ_flag
C5 Pt1 O8 100.79(12) . . ?
C5 Pt1 P2 85.87(10) . . ?
O8 Pt1 P2 173.18(6) . . ?
C5 Pt1 O10 160.38(13) . . ?
O8 Pt1 O10 59.59(10) . . ?
P2 Pt1 O10 113.74(8) . . ?
C5 Pt1 C9 130.50(13) . . ?
O8 Pt1 C9 29.71(10) . . ?
P2 Pt1 C9 143.60(9) . . ?
O10 Pt1 C9 29.88(11) . . ?
C3 P2 C16 106.48(16) . . ?
C3 P2 C20 107.34(16) . . ?
C16 P2 C20 114.47(19) . . ?
C3 P2 Pt1 105.43(11) . . ?
C16 P2 Pt1 110.62(14) . . ?
C20 P2 Pt1 111.89(13) . . ?
C9 O8 Pt1 91.7(2) . . ?
C9 O10 Pt1 88.8(2) . . ?
C4 C3 C12 119.8(3) . . ?
C4 C3 P2 112.3(2) . . ?
C12 C3 P2 127.8(3) . . ?
C3 C4 C15 118.7(3) . . ?
C3 C4 C5 120.4(3) . . ?
C15 C4 C5 120.8(3) . . ?
C4 C5 C6 109.2(3) . . ?
C4 C5 C7 111.3(3) . . ?
C6 C5 C7 109.0(3) . . ?
C4 C5 Pt1 115.8(2) . . ?
C6 C5 Pt1 105.6(3) . . ?
C7 C5 Pt1 105.7(2) . . ?
O8 C9 O10 119.8(3) . . ?
O8 C9 C11 120.6(3) . . ?
O10 C9 C11 119.6(3) . . ?
O8 C9 Pt1 58.55(17) . . ?
O10 C9 Pt1 61.28(18) . . ?
C11 C9 Pt1 179.2(3) . . ?
C13 C12 C3 121.0(4) . . ?
C12 C13 C14 119.9(4) . . ?
C13 C14 C15 120.2(3) . . ?
C14 C15 C4 120.3(3) . . ?
C18 C16 C19 109.3(4) . . ?
C18 C16 C17 107.8(4) . . ?
C19 C16 C17 109.3(4) . . ?
C18 C16 P2 116.0(3) . . ?
C19 C16 P2 108.8(3) . . ?
C17 C16 P2 105.4(3) . . ?
C21 C20 C23 109.1(4) . . ?
C21 C20 C22 107.6(3) . . ?
C23 C20 C22 108.5(4) . . ?
C21 C20 P2 106.0(3) . . ?
C23 C20 P2 116.2(3) . . ?
C22 C20 P2 109.1(3) . . ?

loop_
_geom_bond_atom_site_label_1
_geom_bond_atom_site_label_2
_geom_bond_distance
_geom_bond_site_symmetry_2
_geom_bond_publ_flag
Pt1 C5 2.043(4) . ?
Pt1 O8 2.170(2) . ?
Pt1 P2 2.1741(9) . ?
Pt1 O10 2.230(3) . ?
Pt1 C9 2.542(3) . ?
P2 C3 1.816(3) . ?
P2 C16 1.868(4) . ?
P2 C20 1.877(4) . ?
O8 C9 1.260(4) . ?
O10 C9 1.267(5) . ?
C3 C4 1.389(5) . ?
C3 C12 1.395(5) . ?
C4 C15 1.399(4) . ?
C4 C5 1.523(5) . ?
C5 C6 1.536(6) . ?
C5 C7 1.538(5) . ?
C9 C11 1.493(5) . ?
C12 C13 1.365(5) . ?
C13 C14 1.374(5) . ?
C14 C15 1.391(5) . ?
C16 C18 1.525(6) . ?
C16 C19 1.526(5) . ?
C16 C17 1.541(7) . ?
C20 C21 1.517(6) . ?
C20 C23 1.537(6) . ?
C20 C22 1.539(5) . ?

loop_
_geom_torsion_atom_site_label_1
_geom_torsion_atom_site_label_2
_geom_torsion_atom_site_label_3
_geom_torsion_atom_site_label_4
_geom_torsion
_geom_torsion_site_symmetry_1
_geom_torsion_site_symmetry_2
_geom_torsion_site_symmetry_3
_geom_torsion_site_symmetry_4
_geom_torsion_publ_flag
C5 Pt1 P2 C3 -2.32(15) . . . . ?
O8 Pt1 P2 C3 165.7(6) . . . . ?
O10 Pt1 P2 C3 177.21(14) . . . . ?
C9 Pt1 P2 C3 175.80(17) . . . . ?
C5 Pt1 P2 C16 -117.05(17) . . . . ?
O8 Pt1 P2 C16 50.9(6) . . . . ?
O10 Pt1 P2 C16 62.49(16) . . . . ?
C9 Pt1 P2 C16 61.1(2) . . . . ?
C5 Pt1 P2 C20 114.05(16) . . . . ?
O8 Pt1 P2 C20 -78.0(6) . . . . ?
O10 Pt1 P2 C20 -66.42(16) . . . . ?
C9 Pt1 P2 C20 -67.83(19) . . . . ?
C5 Pt1 O8 C9 180.0(2) . . . . ?
P2 Pt1 O8 C9 12.2(7) . . . . ?
O10 Pt1 O8 C9 -0.1(2) . . . . ?
C5 Pt1 O10 C9 0.3(5) . . . . ?
O8 Pt1 O10 C9 0.1(2) . . . . ?
P2 Pt1 O10 C9 -178.3(2) . . . . ?
C16 P2 C3 C4 119.7(3) . . . . ?
C20 P2 C3 C4 -117.3(3) . . . . ?
Pt1 P2 C3 C4 2.1(3) . . . . ?
C16 P2 C3 C12 -62.8(4) . . . . ?
C20 P2 C3 C12 60.2(4) . . . . ?
Pt1 P2 C3 C12 179.6(3) . . . . ?
C12 C3 C4 C15 3.3(5) . . . . ?
P2 C3 C4 C15 -179.0(3) . . . . ?
C12 C3 C4 C5 -178.1(3) . . . . ?
P2 C3 C4 C5 -0.4(4) . . . . ?
C3 C4 C5 C6 117.3(4) . . . . ?
C15 C4 C5 C6 -64.2(4) . . . . ?
C3 C4 C5 C7 -122.4(4) . . . . ?
C15 C4 C5 C7 56.1(4) . . . . ?
C3 C4 C5 Pt1 -1.7(4) . . . . ?
C15 C4 C5 Pt1 176.8(3) . . . . ?
O8 Pt1 C5 C4 -176.1(2) . . . . ?
P2 Pt1 C5 C4 2.4(2) . . . . ?
O10 Pt1 C5 C4 -176.3(3) . . . . ?
C9 Pt1 C5 C4 -176.1(2) . . . . ?
O8 Pt1 C5 C6 62.9(2) . . . . ?
P2 Pt1 C5 C6 -118.5(2) . . . . ?
O10 Pt1 C5 C6 62.8(5) . . . . ?
C9 Pt1 C5 C6 63.0(3) . . . . ?
O8 Pt1 C5 C7 -52.5(3) . . . . ?
P2 Pt1 C5 C7 126.1(2) . . . . ?
O10 Pt1 C5 C7 -52.6(5) . . . . ?
C9 Pt1 C5 C7 -52.4(3) . . . . ?
Pt1 O8 C9 O10 0.2(4) . . . . ?
Pt1 O8 C9 C11 180.0(3) . . . . ?
Pt1 O10 C9 O8 -0.2(3) . . . . ?
Pt1 O10 C9 C11 -180.0(3) . . . . ?
C5 Pt1 C9 O8 -0.1(3) . . . . ?
P2 Pt1 C9 O8 -177.58(14) . . . . ?
O10 Pt1 C9 O8 179.8(4) . . . . ?
C5 Pt1 C9 O10 -179.9(2) . . . . ?
O8 Pt1 C9 O10 -179.8(4) . . . . ?
P2 Pt1 C9 O10 2.6(3) . . . . ?
C5 Pt1 C9 C11 0(20) . . . . ?
O8 Pt1 C9 C11 0(20) . . . . ?
P2 Pt1 C9 C11 -178(100) . . . . ?
O10 Pt1 C9 C11 179(100) . . . . ?
C4 C3 C12 C13 -1.5(6) . . . . ?
P2 C3 C12 C13 -178.9(3) . . . . ?
C3 C12 C13 C14 -1.4(6) . . . . ?
C12 C13 C14 C15 2.5(6) . . . . ?
C13 C14 C15 C4 -0.6(6) . . . . ?
C3 C4 C15 C14 -2.3(5) . . . . ?
C5 C4 C15 C14 179.2(3) . . . . ?
C3 P2 C16 C18 54.1(4) . . . . ?
C20 P2 C16 C18 -64.3(4) . . . . ?
Pt1 P2 C16 C18 168.2(3) . . . . ?
C3 P2 C16 C19 177.8(3) . . . . ?
C20 P2 C16 C19 59.4(4) . . . . ?
Pt1 P2 C16 C19 -68.1(3) . . . . ?
C3 P2 C16 C17 -65.0(3) . . . . ?
C20 P2 C16 C17 176.6(3) . . . . ?
Pt1 P2 C16 C17 49.1(3) . . . . ?
C3 P2 C20 C21 49.3(3) . . . . ?
C16 P2 C20 C21 167.3(2) . . . . ?
Pt1 P2 C20 C21 -65.9(3) . . . . ?
C3 P2 C20 C23 -72.0(4) . . . . ?
C16 P2 C20 C23 45.9(4) . . . . ?
Pt1 P2 C20 C23 172.8(3) . . . . ?
C3 P2 C20 C22 164.9(3) . . . . ?
C16 P2 C20 C22 -77.1(3) . . . . ?
Pt1 P2 C20 C22 49.7(3) . . . . ?
